data_4129656
loop_
_publ_author_name
'Streuff, Jan'
'Feurer, Markus'
'Frey, Georg'
'Steffani, Alberto'
'Kacprzak, Sylwia'
'Weweler, Jens'
'Leijendekker, Leonardus H.'
'Kratzert, Daniel'
'Plattner, Dietmar A.'

_publ_section_title
;
 Mechanism of the Ti(III)-Catalyzed Acyloin-Type Umpolung: A
 Catalyst-Controlled Radical Reaction.
;
_journal_issue 45
_journal_name_full 'Journal of the American Chemical Society'
_journal_page_first 14396
_journal_page_last 14405
_journal_paper_doi 10.1021/jacs.5b09223
_journal_volume 137
_journal_year 2015
_chemical_formula_moiety 'C6 H15 Cl3 N Zn, C6 H16 N'
_chemical_formula_sum 'C12 H31 Cl3 N2 Zn'
_chemical_formula_weight 375.11
_space_group_crystal_system monoclinic
_space_group_IT_number 14
_space_group_name_Hall '-P 2ybc'
_space_group_name_H-M_alt 'P 1 21/c 1'
_atom_sites_solution_hydrogens mixed
_atom_sites_solution_primary direct
_audit_creation_date 2014-10-13
_audit_creation_method
;
Olex2 1.2
(compiled 2014.09.19 svn.r3010 for OlexSys, GUI svn.r4874)
;
_cell_angle_alpha 90
_cell_angle_beta 93.071(2)
_cell_angle_gamma 90
_cell_formula_units_Z 4
_cell_length_a 12.5110(8)
_cell_length_b 10.9853(7)
_cell_length_c 13.2890(9)
_cell_measurement_reflns_used 9219
_cell_measurement_temperature 100
_cell_measurement_theta_max 27.487
_cell_measurement_theta_min 2.407
_cell_volume 1823.8(2)
_computing_cell_refinement 'SAINT v8.34A (Bruker, 2013)'
_computing_data_reduction 'SAINT v8.34A (Bruker, 2013)'
_computing_molecular_graphics 'Olex2 (Dolomanov et al., 2009)'
_computing_publication_material 'Olex2 (Dolomanov et al., 2009)'
_computing_structure_refinement 'ShelXL (Sheldrick, 2008)'
_computing_structure_solution 'ShelXT (Sheldrick, 2008)'
_diffrn_ambient_temperature 100.0
_diffrn_detector 'Bruker APEX2 area detector'
_diffrn_detector_area_resol_mean 7.9
_diffrn_detector_type 'CCD area detector'
_diffrn_measured_fraction_theta_full 1.000
_diffrn_measured_fraction_theta_max 1.000
_diffrn_measurement_device 'three-circle diffractometer'
_diffrn_measurement_device_type 'Bruker SMART APEX2 area detector'
_diffrn_measurement_method '\w and \f scans'
_diffrn_radiation_monochromator 'mirror optics'
_diffrn_radiation_probe x-ray
_diffrn_radiation_type MoK\a
_diffrn_radiation_wavelength 0.71073
_diffrn_reflns_av_R_equivalents 0.0248
_diffrn_reflns_av_unetI/netI 0.0111
_diffrn_reflns_Laue_measured_fraction_full 1.000
_diffrn_reflns_Laue_measured_fraction_max 1.000
_diffrn_reflns_limit_h_max 16
_diffrn_reflns_limit_h_min -16
_diffrn_reflns_limit_k_max 14
_diffrn_reflns_limit_k_min -14
_diffrn_reflns_limit_l_max 17
_diffrn_reflns_limit_l_min -17
_diffrn_reflns_number 48773
_diffrn_reflns_point_group_measured_fraction_full 1.000
_diffrn_reflns_point_group_measured_fraction_max 1.000
_diffrn_reflns_theta_full 25.242
_diffrn_reflns_theta_max 27.496
_diffrn_reflns_theta_min 1.630
_diffrn_source 'microfocus sealed X-ray tube'
_diffrn_source_type 'Incoatec I\ms'
_exptl_absorpt_coefficient_mu 1.774
_exptl_absorpt_correction_T_max 0.7456
_exptl_absorpt_correction_T_min 0.5766
_exptl_absorpt_correction_type multi-scan
_exptl_absorpt_process_details
;
SADABS-2014/2 (Bruker,2014) was used for absorption correction.
wR2(int) was 0.0890 before and 0.0389 after correction.
The Ratio of minimum to maximum transmission is 0.7733.
The \l/2 correction factor is Not present.
;
_exptl_crystal_colour colourless
_exptl_crystal_colour_primary colourless
_exptl_crystal_density_diffrn 1.366
_exptl_crystal_description block
_exptl_crystal_F_000 792
_exptl_crystal_size_max 0.512
_exptl_crystal_size_mid 0.301
_exptl_crystal_size_min 0.21
_refine_diff_density_max 0.316
_refine_diff_density_min -0.199
_refine_diff_density_rms 0.043
_refine_ls_extinction_method none
_refine_ls_goodness_of_fit_ref 1.007
_refine_ls_hydrogen_treatment mixed
_refine_ls_matrix_type full
_refine_ls_number_parameters 172
_refine_ls_number_reflns 4191
_refine_ls_number_restraints 0
_refine_ls_restrained_S_all 1.007
_refine_ls_R_factor_all 0.0176
_refine_ls_R_factor_gt 0.0161
_refine_ls_shift/su_max 0.003
_refine_ls_shift/su_mean 0.000
_refine_ls_structure_factor_coef Fsqd
_refine_ls_weighting_details 'w=1/[\s^2^(Fo^2^)+(0.0215P)^2^+0.7086P] where P=(Fo^2^+2Fc^2^)/3'
_refine_ls_weighting_scheme calc
_refine_ls_wR_factor_gt 0.0408
_refine_ls_wR_factor_ref 0.0414
_reflns_Friedel_coverage 0.000
_reflns_number_gt 3962
_reflns_number_total 4191
_reflns_threshold_expression 'I > 2\s(I)'
_cod_data_source_file ja5b09223_si_003.cif
_cod_data_source_block p21c_a
_cod_database_code 4129656
_shelx_space_group_comment
;
The symmetry employed for this shelxl refinement is uniquely defined
by the following loop, which should always be used as a source of
symmetry information in preference to the above space-group names.
They are only intended as comments.
;
_shelx_estimated_absorpt_t_max 0.707
_shelx_estimated_absorpt_t_min 0.464
_olex2_refinement_description
;
1. Fixed Uiso
 At 1.2 times of:
  All C(H,H) groups, All N(H) groups
 At 1.5 times of:
  All C(H,H,H) groups
2.a Secondary CH2 refined with riding coordinates:
 C1(H1A,H1B), C3(H3A,H3B), C5(H5A,H5B), C7(H7A,H7B), C9(H9A,H9B), C11(H11A,H11B)
2.b Idealised Me refined as rotating group:
 C2(H2A,H2B,H2C), C4(H4A,H4B,H4C), C6(H6A,H6B,H6C), C8(H8A,H8B,H8C), C10(H10A,
 H10B,H10C), C12(H12A,H12B,H12C)
;
_shelx_shelxl_version_number 2014/7
_olex2_submission_original_sample_id OC_DK_JS525
_olex2_submission_special_instructions 'No special instructions were received'

loop_
_space_group_symop_operation_xyz
'x, y, z'
'-x, y+1/2, -z+1/2'
'-x, -y, -z'
'x, -y-1/2, z-1/2'

loop_
_atom_site_label
_atom_site_type_symbol
_atom_site_fract_x
_atom_site_fract_y
_atom_site_fract_z
_atom_site_U_iso_or_equiv
_atom_site_adp_type
_atom_site_occupancy
_atom_site_site_symmetry_order
_atom_site_calc_flag
_atom_site_refinement_flags_posn
Zn1 Zn 0.73915(2) 0.52822(2) 0.70340(2) 0.01113(4) Uani 1 1 d .
Cl1 Cl 0.85832(2) 0.60574(2) 0.82355(2) 0.01531(6) Uani 1 1 d .
Cl2 Cl 0.65799(2) 0.69471(2) 0.63616(2) 0.01746(6) Uani 1 1 d .
Cl3 Cl 0.82681(2) 0.40310(2) 0.60340(2) 0.01719(6) Uani 1 1 d .
N1 N 0.87518(7) 0.86214(8) 0.69392(7) 0.01361(17) Uani 1 1 d .
H1 H 0.8380(11) 0.7997(13) 0.7003(10) 0.016 Uiso 1 1 d R
N2 N 0.62824(7) 0.41576(8) 0.77080(6) 0.01113(16) Uani 1 1 d .
C1 C 0.88915(10) 0.92148(11) 0.79602(9) 0.0208(2) Uani 1 1 d .
H1A H 0.9318 0.9969 0.7902 0.025 Uiso 1 1 calc R
H1B H 0.9294 0.8658 0.8428 0.025 Uiso 1 1 calc R
C2 C 0.78330(12) 0.95238(14) 0.83908(11) 0.0346(3) Uani 1 1 d .
H2A H 0.7954 0.9792 0.9091 0.052 Uiso 1 1 calc GR
H2B H 0.7372 0.8802 0.8368 0.052 Uiso 1 1 calc GR
H2C H 0.7485 1.0178 0.7993 0.052 Uiso 1 1 calc GR
C3 C 0.98172(9) 0.81873(10) 0.66044(9) 0.0192(2) Uani 1 1 d .
H3A H 1.0203 0.7765 0.7173 0.023 Uiso 1 1 calc R
H3B H 1.0251 0.8901 0.6424 0.023 Uiso 1 1 calc R
C4 C 0.97140(10) 0.73323(11) 0.57095(9) 0.0248(3) Uani 1 1 d .
H4A H 1.0424 0.7032 0.5555 0.037 Uiso 1 1 calc GR
H4B H 0.9395 0.7769 0.5124 0.037 Uiso 1 1 calc GR
H4C H 0.9256 0.6643 0.5871 0.037 Uiso 1 1 calc GR
C5 C 0.81362(9) 0.93860(10) 0.61650(9) 0.0178(2) Uani 1 1 d .
H5A H 0.7395 0.9491 0.6377 0.021 Uiso 1 1 calc R
H5B H 0.8098 0.8945 0.5515 0.021 Uiso 1 1 calc R
C6 C 0.86194(12) 1.06290(12) 0.60069(11) 0.0336(3) Uani 1 1 d .
H6A H 0.8195 1.1063 0.5480 0.050 Uiso 1 1 calc GR
H6B H 0.9356 1.0536 0.5802 0.050 Uiso 1 1 calc GR
H6C H 0.8621 1.1093 0.6637 0.050 Uiso 1 1 calc GR
C7 C 0.54651(8) 0.48683(10) 0.82404(8) 0.0144(2) Uani 1 1 d .
H7A H 0.4942 0.4293 0.8509 0.017 Uiso 1 1 calc R
H7B H 0.5073 0.5399 0.7745 0.017 Uiso 1 1 calc R
C8 C 0.59208(9) 0.56535(10) 0.91022(8) 0.0191(2) Uani 1 1 d .
H8A H 0.5346 0.6141 0.9373 0.029 Uiso 1 1 calc GR
H8B H 0.6471 0.6195 0.8855 0.029 Uiso 1 1 calc GR
H8C H 0.6239 0.5130 0.9635 0.029 Uiso 1 1 calc GR
C9 C 0.69590(8) 0.33802(9) 0.84154(8) 0.0141(2) Uani 1 1 d .
H9A H 0.7402 0.3923 0.8862 0.017 Uiso 1 1 calc R
H9B H 0.7454 0.2902 0.8013 0.017 Uiso 1 1 calc R
C10 C 0.63658(9) 0.25013(10) 0.90737(9) 0.0196(2) Uani 1 1 d .
H10A H 0.6884 0.2022 0.9486 0.029 Uiso 1 1 calc GR
H10B H 0.5921 0.1955 0.8645 0.029 Uiso 1 1 calc GR
H10C H 0.5910 0.2962 0.9514 0.029 Uiso 1 1 calc GR
C11 C 0.57165(8) 0.33617(9) 0.69340(8) 0.0139(2) Uani 1 1 d .
H11A H 0.5170 0.2874 0.7266 0.017 Uiso 1 1 calc R
H11B H 0.6240 0.2789 0.6664 0.017 Uiso 1 1 calc R
C12 C 0.51746(9) 0.40592(10) 0.60627(8) 0.0172(2) Uani 1 1 d .
H12A H 0.4820 0.3485 0.5589 0.026 Uiso 1 1 calc GR
H12B H 0.5712 0.4526 0.5716 0.026 Uiso 1 1 calc GR
H12C H 0.4642 0.4617 0.6320 0.026 Uiso 1 1 calc GR

loop_
_atom_site_aniso_label
_atom_site_aniso_U_11
_atom_site_aniso_U_22
_atom_site_aniso_U_33
_atom_site_aniso_U_23
_atom_site_aniso_U_13
_atom_site_aniso_U_12
Zn1 0.01117(6) 0.00995(6) 0.01232(6) 0.00018(4) 0.00100(4) -0.00065(4)
Cl1 0.01490(12) 0.01398(12) 0.01665(12) -0.00063(9) -0.00275(9) -0.00177(9)
Cl2 0.01524(12) 0.01214(11) 0.02444(13) 0.00399(10) -0.00408(10) -0.00077(9)
Cl3 0.01618(12) 0.01899(12) 0.01667(12) -0.00436(9) 0.00342(9) 0.00139(9)
N1 0.0143(4) 0.0105(4) 0.0158(4) 0.0000(3) -0.0008(3) -0.0017(3)
N2 0.0122(4) 0.0096(4) 0.0116(4) -0.0002(3) 0.0005(3) 0.0006(3)
C1 0.0282(6) 0.0168(5) 0.0167(5) -0.0034(4) -0.0038(4) 0.0004(5)
C2 0.0413(8) 0.0359(7) 0.0271(7) -0.0109(6) 0.0069(6) 0.0082(6)
C3 0.0147(5) 0.0181(5) 0.0250(6) 0.0023(4) 0.0032(4) 0.0007(4)
C4 0.0293(6) 0.0207(6) 0.0254(6) -0.0001(5) 0.0109(5) 0.0022(5)
C5 0.0173(5) 0.0156(5) 0.0199(5) 0.0029(4) -0.0054(4) -0.0010(4)
C6 0.0335(7) 0.0217(6) 0.0435(8) 0.0159(6) -0.0180(6) -0.0092(5)
C7 0.0131(5) 0.0142(5) 0.0163(5) -0.0005(4) 0.0035(4) 0.0014(4)
C8 0.0211(5) 0.0185(5) 0.0182(5) -0.0047(4) 0.0054(4) -0.0010(4)
C9 0.0134(5) 0.0139(5) 0.0148(5) 0.0026(4) -0.0008(4) 0.0014(4)
C10 0.0212(6) 0.0172(5) 0.0204(5) 0.0070(4) 0.0019(4) 0.0011(4)
C11 0.0157(5) 0.0107(5) 0.0152(5) -0.0011(4) -0.0005(4) -0.0025(4)
C12 0.0192(5) 0.0154(5) 0.0164(5) -0.0008(4) -0.0039(4) -0.0010(4)

loop_
_atom_type_symbol
_atom_type_description
_atom_type_scat_dispersion_real
_atom_type_scat_dispersion_imag
_atom_type_scat_source
C C 0.0033 0.0016 'International Tables Vol C Tables 4.2.6.8 and 6.1.1.4'
H H 0.0000 0.0000 'International Tables Vol C Tables 4.2.6.8 and 6.1.1.4'
Cl Cl 0.1484 0.1585 'International Tables Vol C Tables 4.2.6.8 and 6.1.1.4'
N N 0.0061 0.0033 'International Tables Vol C Tables 4.2.6.8 and 6.1.1.4'
Zn Zn 0.2839 1.4301 'International Tables Vol C Tables 4.2.6.8 and 6.1.1.4'

loop_
_geom_angle_atom_site_label_1
_geom_angle_atom_site_label_2
_geom_angle_atom_site_label_3
_geom_angle
Cl2 Zn1 Cl1 103.732(11)
Cl3 Zn1 Cl1 108.717(11)
Cl3 Zn1 Cl2 119.175(11)
N2 Zn1 Cl1 110.05(2)
N2 Zn1 Cl2 110.70(2)
N2 Zn1 Cl3 104.39(2)
C1 N1 H1 107.6(9)
C3 N1 H1 106.0(9)
C3 N1 C1 109.96(9)
C3 N1 C5 113.76(9)
C5 N1 H1 105.0(9)
C5 N1 C1 113.82(9)
C7 N2 Zn1 112.34(6)
C7 N2 C9 112.25(8)
C7 N2 C11 108.64(8)
C9 N2 Zn1 103.86(6)
C9 N2 C11 109.18(8)
C11 N2 Zn1 110.50(6)
N1 C1 H1A 109.2
N1 C1 H1B 109.2
N1 C1 C2 112.14(10)
H1A C1 H1B 107.9
C2 C1 H1A 109.2
C2 C1 H1B 109.2
C1 C2 H2A 109.5
C1 C2 H2B 109.5
C1 C2 H2C 109.5
H2A C2 H2B 109.5
H2A C2 H2C 109.5
H2B C2 H2C 109.5
N1 C3 H3A 109.0
N1 C3 H3B 109.0
N1 C3 C4 112.87(9)
H3A C3 H3B 107.8
C4 C3 H3A 109.0
C4 C3 H3B 109.0
C3 C4 H4A 109.5
C3 C4 H4B 109.5
C3 C4 H4C 109.5
H4A C4 H4B 109.5
H4A C4 H4C 109.5
H4B C4 H4C 109.5
N1 C5 H5A 108.8
N1 C5 H5B 108.8
N1 C5 C6 113.86(9)
H5A C5 H5B 107.7
C6 C5 H5A 108.8
C6 C5 H5B 108.8
C5 C6 H6A 109.5
C5 C6 H6B 109.5
C5 C6 H6C 109.5
H6A C6 H6B 109.5
H6A C6 H6C 109.5
H6B C6 H6C 109.5
N2 C7 H7A 108.6
N2 C7 H7B 108.6
N2 C7 C8 114.49(9)
H7A C7 H7B 107.6
C8 C7 H7A 108.6
C8 C7 H7B 108.6
C7 C8 H8A 109.5
C7 C8 H8B 109.5
C7 C8 H8C 109.5
H8A C8 H8B 109.5
H8A C8 H8C 109.5
H8B C8 H8C 109.5
N2 C9 H9A 108.2
N2 C9 H9B 108.2
N2 C9 C10 116.46(9)
H9A C9 H9B 107.3
C10 C9 H9A 108.2
C10 C9 H9B 108.2
C9 C10 H10A 109.5
C9 C10 H10B 109.5
C9 C10 H10C 109.5
H10A C10 H10B 109.5
H10A C10 H10C 109.5
H10B C10 H10C 109.5
N2 C11 H11A 108.8
N2 C11 H11B 108.8
N2 C11 C12 113.86(8)
H11A C11 H11B 107.7
C12 C11 H11A 108.8
C12 C11 H11B 108.8
C11 C12 H12A 109.5
C11 C12 H12B 109.5
C11 C12 H12C 109.5
H12A C12 H12B 109.5
H12A C12 H12C 109.5
H12B C12 H12C 109.5

loop_
_geom_bond_atom_site_label_1
_geom_bond_atom_site_label_2
_geom_bond_distance
Zn1 Cl1 2.2896(3)
Zn1 Cl2 2.2533(3)
Zn1 Cl3 2.2392(3)
Zn1 N2 2.0945(9)
N1 H1 0.835(14)
N1 C1 1.5069(14)
N1 C3 1.5053(14)
N1 C5 1.5074(14)
N2 C7 1.4944(13)
N2 C9 1.4982(13)
N2 C11 1.4985(13)
C1 H1A 0.9900
C1 H1B 0.9900
C1 C2 1.5091(18)
C2 H2A 0.9800
C2 H2B 0.9800
C2 H2C 0.9800
C3 H3A 0.9900
C3 H3B 0.9900
C3 C4 1.5154(16)
C4 H4A 0.9800
C4 H4B 0.9800
C4 H4C 0.9800
C5 H5A 0.9900
C5 H5B 0.9900
C5 C6 1.5125(16)
C6 H6A 0.9800
C6 H6B 0.9800
C6 H6C 0.9800
C7 H7A 0.9900
C7 H7B 0.9900
C7 C8 1.5202(15)
C8 H8A 0.9800
C8 H8B 0.9800
C8 H8C 0.9800
C9 H9A 0.9900
C9 H9B 0.9900
C9 C10 1.5224(15)
C10 H10A 0.9800
C10 H10B 0.9800
C10 H10C 0.9800
C11 H11A 0.9900
C11 H11B 0.9900
C11 C12 1.5177(14)
C12 H12A 0.9800
C12 H12B 0.9800
C12 H12C 0.9800

loop_
_geom_torsion_atom_site_label_1
_geom_torsion_atom_site_label_2
_geom_torsion_atom_site_label_3
_geom_torsion_atom_site_label_4
_geom_torsion
Zn1 N2 C7 C8 -61.59(10)
Zn1 N2 C9 C10 176.50(8)
Zn1 N2 C11 C12 -55.40(10)
C1 N1 C3 C4 166.71(9)
C1 N1 C5 C6 56.91(14)
C3 N1 C1 C2 -172.73(10)
C3 N1 C5 C6 -70.11(13)
C5 N1 C1 C2 58.30(13)
C5 N1 C3 C4 -64.29(12)
C7 N2 C9 C10 54.90(12)
C7 N2 C11 C12 68.27(11)
C9 N2 C7 C8 55.02(12)
C9 N2 C11 C12 -169.02(9)
C11 N2 C7 C8 175.85(9)
C11 N2 C9 C10 -65.62(11)
